data_4333973
loop_
_publ_author_name
'Theshini Perera'
'Pramuditha Abhayawardhana'
'Patricia A. Marzilli'
'Frank R. Fronczek'
'Luigi G. Marzilli'

_publ_section_title
;
 Formation of a Metal-to-Nitrogen Bond of Normal Length by a Neutral
 Sufonamide Group within a Tridentate Ligand. A New Approach to
 Radiopharmaceutical Bioconjugation
;
_journal_name_full 'Inorganic Chemistry'
_journal_page_first 2412
_journal_page_last 2421
_journal_paper_doi 10.1021/ic302180t
_journal_volume 52
_journal_year 2013
_chemical_formula_moiety 'C16 H15 N3 O5 Re S, P F6'
_chemical_formula_sum 'C16 H15 F6 N3 O5 P Re S'
_chemical_formula_weight 692.54
_chemical_name_systematic
; 
 ? 
;
_space_group_IT_number 15
_symmetry_cell_setting monoclinic
_symmetry_space_group_name_Hall '-C 2yc'
_symmetry_space_group_name_H-M 'C 1 2/c 1'
_atom_sites_solution_hydrogens geom
_atom_sites_solution_primary direct
_atom_sites_solution_secondary difmap
_audit_creation_method SHELXL-97
_cell_angle_alpha 90
_cell_angle_beta 123.039(4)
_cell_angle_gamma 90
_cell_formula_units_Z 8
_cell_length_a 20.549(2)
_cell_length_b 20.297(2)
_cell_length_c 12.5771(10)
_cell_measurement_reflns_used 10085
_cell_measurement_temperature 90.0(5)
_cell_measurement_theta_max 35.6
_cell_measurement_theta_min 2.5
_cell_volume 4397.5(7)
_computing_cell_refinement 'Denzo and Scalepack (Otwinowski & Minor, 1997)'
_computing_data_collection 'COLLECT (Nonius 1999)'
_computing_data_reduction 'Denzo and Scalepack (Otwinowski & Minor, 1997)'
_computing_molecular_graphics 'ORTEP-3 for Windows (Farrugia, 1997)'
_computing_publication_material 'SHELXL-97 (Sheldrick, 2008)'
_computing_structure_refinement 'SHELXL-97 (Sheldrick, 2008)'
_computing_structure_solution 'direct_methods (SIR, Altomare, et al., 1994)'
_diffrn_ambient_temperature 90.0(5)
_diffrn_measured_fraction_theta_full 0.999
_diffrn_measured_fraction_theta_max 0.988
_diffrn_measurement_device 'Nonius KappaCCD (with Oxford Cryostream)'
_diffrn_measurement_method '\w and \f scans '
_diffrn_radiation_monochromator graphite
_diffrn_radiation_source 'fine-focus sealed tube'
_diffrn_radiation_type MoK\a
_diffrn_radiation_wavelength 0.71073
_diffrn_reflns_av_R_equivalents 0.028
_diffrn_reflns_av_sigmaI/netI 0.0378
_diffrn_reflns_limit_h_max 33
_diffrn_reflns_limit_h_min -33
_diffrn_reflns_limit_k_max 33
_diffrn_reflns_limit_k_min -33
_diffrn_reflns_limit_l_max 20
_diffrn_reflns_limit_l_min -20
_diffrn_reflns_number 60314
_diffrn_reflns_theta_full 25.0
_diffrn_reflns_theta_max 35.6
_diffrn_reflns_theta_min 2.7
_exptl_absorpt_coefficient_mu 5.779
_exptl_absorpt_correction_T_max 0.655
_exptl_absorpt_correction_T_min 0.326
_exptl_absorpt_correction_type multi-scan
_exptl_absorpt_process_details 'HKL Scalepack (Otwinowski & Minor 1997)'
_exptl_crystal_colour colorless
_exptl_crystal_density_diffrn 2.092
_exptl_crystal_description 'needle fragment'
_exptl_crystal_F_000 2656
_exptl_crystal_size_max 0.25
_exptl_crystal_size_mid 0.10
_exptl_crystal_size_min 0.08
_refine_diff_density_max 1.58
_refine_diff_density_min -1.36
_refine_diff_density_rms 0.161
_refine_ls_extinction_coef 0.000054(15)
_refine_ls_extinction_expression Fc^*^=kFc[1+0.001xFc^2^\l^3^/sin(2\q)]^-1/4^
_refine_ls_extinction_method SHELXL
_refine_ls_goodness_of_fit_ref 1.038
_refine_ls_hydrogen_treatment constr
_refine_ls_matrix_type full
_refine_ls_number_parameters 332
_refine_ls_number_reflns 10038
_refine_ls_number_restraints 0
_refine_ls_restrained_S_all 1.038
_refine_ls_R_factor_all 0.038
_refine_ls_R_factor_gt 0.026
_refine_ls_shift/su_max 0.003
_refine_ls_shift/su_mean 0.000
_refine_ls_structure_factor_coef Fsqd
_refine_ls_weighting_details 'calc w=1/[\s^2^(Fo^2^)+(0.0210P)^2^+0.6452P] where P=(Fo^2^+2Fc^2^)/3'
_refine_ls_weighting_scheme calc
_refine_ls_wR_factor_gt 0.052
_refine_ls_wR_factor_ref 0.055
_reflns_number_gt 8298
_reflns_number_total 10038
_reflns_threshold_expression I>2\s(I)
_cod_data_source_file ic302180t_si_002_1.cif
_cod_data_source_block Theshini62
_cod_original_sg_symbol_H-M 'C 2/c '
_cod_database_code 4333973

loop_
_symmetry_equiv_pos_as_xyz
'x, y, z'
'-x, y, -z+1/2'
'x+1/2, y+1/2, z'
'-x+1/2, y+1/2, -z+1/2'
'-x, -y, -z'
'x, -y, z-1/2'
'-x+1/2, -y+1/2, -z'
'x+1/2, -y+1/2, z-1/2'

loop_
_atom_site_label
_atom_site_type_symbol
_atom_site_fract_x
_atom_site_fract_y
_atom_site_fract_z
_atom_site_U_iso_or_equiv
_atom_site_adp_type
_atom_site_occupancy
_atom_site_symmetry_multiplicity
_atom_site_calc_flag
_atom_site_refinement_flags
Re1 Re 0.648073(4) 0.590330(4) 0.728068(7) 0.00977(2) Uani 1 1 d .
S1 S 0.79974(3) 0.48773(3) 0.86390(4) 0.01158(8) Uani 1 1 d .
O1 O 0.65143(10) 0.54650(9) 0.96530(15) 0.0211(3) Uani 1 1 d .
O2 O 0.48545(9) 0.64742(9) 0.61783(16) 0.0220(3) Uani 1 1 d .
O3 O 0.56890(10) 0.45643(9) 0.61567(16) 0.0228(3) Uani 1 1 d .
O4 O 0.79549(9) 0.49332(8) 0.97329(14) 0.0161(3) Uani 1 1 d .
O5 O 0.75206(9) 0.44111(8) 0.76683(15) 0.0181(3) Uani 1 1 d .
N1 N 0.65352(10) 0.62360(10) 0.56882(16) 0.0148(3) Uani 1 1 d .
N2 N 0.77247(9) 0.56541(8) 0.79099(14) 0.0091(3) Uani 1 1 d .
N3 N 0.71068(10) 0.68356(9) 0.80542(16) 0.0128(3) Uani 1 1 d .
C1 C 0.65172(12) 0.56364(11) 0.8784(2) 0.0150(4) Uani 1 1 d .
C2 C 0.54672(12) 0.62482(11) 0.6617(2) 0.0160(4) Uani 1 1 d .
C3 C 0.59949(12) 0.50626(11) 0.65558(19) 0.0150(4) Uani 1 1 d .
C4 C 0.59910(14) 0.66172(14) 0.4740(2) 0.0269(6) Uani 1 1 d .
H4 H 0.5508 0.6677 0.4660 0.032 Uiso 1 1 calc R
C5 C 0.61094(16) 0.69240(15) 0.3881(3) 0.0314(6) Uani 1 1 d .
H5 H 0.5713 0.7187 0.3219 0.038 Uiso 1 1 calc R
C6 C 0.68147(15) 0.68441(13) 0.3997(2) 0.0249(5) Uani 1 1 d .
H6 H 0.6911 0.7055 0.3422 0.030 Uiso 1 1 calc R
C7 C 0.73764(13) 0.64528(11) 0.4965(2) 0.0168(4) Uani 1 1 d .
H7 H 0.7867 0.6396 0.5070 0.020 Uiso 1 1 calc R
C8 C 0.72149(11) 0.61446(10) 0.57799(18) 0.0119(3) Uani 1 1 d .
C9 C 0.77625(12) 0.56546(11) 0.67459(18) 0.0132(4) Uani 1 1 d .
H9A H 0.8299 0.5759 0.6996 0.016 Uiso 1 1 calc R
H9B H 0.7634 0.5209 0.6364 0.016 Uiso 1 1 calc R
C10 C 0.82586(12) 0.61619(11) 0.88621(19) 0.0149(4) Uani 1 1 d .
H10A H 0.8415 0.6018 0.9722 0.018 Uiso 1 1 calc R
H10B H 0.8733 0.6195 0.8845 0.018 Uiso 1 1 calc R
C11 C 0.78848(11) 0.68259(10) 0.86010(18) 0.0119(3) Uani 1 1 d .
C12 C 0.83263(13) 0.73957(11) 0.89872(19) 0.0162(4) Uani 1 1 d .
H12 H 0.8871 0.7373 0.9365 0.019 Uiso 1 1 calc R
C13 C 0.79702(15) 0.79959(12) 0.8821(2) 0.0213(4) Uani 1 1 d .
H13 H 0.8264 0.8392 0.9077 0.026 Uiso 1 1 calc R
C14 C 0.71702(15) 0.80109(12) 0.8269(3) 0.0238(5) Uani 1 1 d .
H14 H 0.6909 0.8417 0.8146 0.029 Uiso 1 1 calc R
C15 C 0.67631(14) 0.74236(11) 0.7903(2) 0.0205(4) Uani 1 1 d .
H15 H 0.6218 0.7436 0.7529 0.025 Uiso 1 1 calc R
C16 C 0.89705(12) 0.47821(12) 0.9112(2) 0.0184(4) Uani 1 1 d .
H16A H 0.9153 0.4342 0.9476 0.028 Uiso 1 1 calc R
H16B H 0.9291 0.5116 0.9749 0.028 Uiso 1 1 calc R
H16C H 0.9010 0.4835 0.8374 0.028 Uiso 1 1 calc R
P1 P 1.0000 0.63181(4) 0.7500 0.01994(16) Uani 1 2 d S
F1 F 0.96842(10) 0.57655(8) 0.8019(2) 0.0386(4) Uani 1 1 d .
F2 F 0.91884(9) 0.63203(9) 0.61664(15) 0.0344(4) Uani 1 1 d .
F3 F 0.96818(10) 0.68763(8) 0.80088(15) 0.0316(4) Uani 1 1 d .
P2 P 0.50810(16) 0.87138(6) 0.7435(3) 0.0152(4) Uani 0.50 1 d P
F4 F 0.5510(3) 0.8073(2) 0.8241(4) 0.0337(9) Uani 0.50 1 d P
F5 F 0.58974(18) 0.90930(18) 0.8118(3) 0.0350(8) Uani 0.50 1 d P
F6 F 0.5202(2) 0.8477(2) 0.6346(3) 0.0373(9) Uani 0.50 1 d P
F7 F 0.4965(2) 0.8947(2) 0.8539(3) 0.0351(8) Uani 0.50 1 d P
F8 F 0.4658(2) 0.93553(17) 0.6625(3) 0.0448(10) Uani 0.50 1 d P
F9 F 0.4269(2) 0.8333(2) 0.6746(4) 0.0283(8) Uani 0.50 1 d P

loop_
_atom_site_aniso_label
_atom_site_aniso_U_11
_atom_site_aniso_U_22
_atom_site_aniso_U_33
_atom_site_aniso_U_23
_atom_site_aniso_U_13
_atom_site_aniso_U_12
Re1 0.00871(3) 0.01099(4) 0.01016(3) 0.00022(3) 0.00551(3) 0.00076(3)
S1 0.0124(2) 0.0107(2) 0.01239(19) 0.00129(16) 0.00721(17) 0.00161(16)
O1 0.0236(8) 0.0273(9) 0.0181(7) 0.0042(6) 0.0150(7) 0.0050(7)
O2 0.0135(7) 0.0277(9) 0.0250(8) 0.0029(7) 0.0107(6) 0.0046(6)
O3 0.0204(8) 0.0204(9) 0.0251(8) -0.0081(7) 0.0109(7) -0.0074(7)
O4 0.0191(7) 0.0170(7) 0.0146(6) 0.0038(5) 0.0107(6) 0.0028(6)
O5 0.0212(7) 0.0115(7) 0.0187(7) -0.0008(6) 0.0090(6) 0.0010(6)
N1 0.0140(7) 0.0185(9) 0.0126(7) 0.0037(6) 0.0076(6) 0.0036(7)
N2 0.0093(6) 0.0095(7) 0.0086(6) 0.0007(5) 0.0049(5) 0.0011(5)
N3 0.0149(7) 0.0118(8) 0.0150(7) -0.0004(6) 0.0102(6) 0.0012(6)
C1 0.0128(8) 0.0149(10) 0.0187(9) -0.0016(7) 0.0095(7) 0.0010(7)
C2 0.0152(9) 0.0179(10) 0.0170(9) 0.0023(7) 0.0102(8) 0.0004(8)
C3 0.0123(8) 0.0192(10) 0.0127(8) -0.0014(7) 0.0063(7) 0.0014(7)
C4 0.0214(11) 0.0388(15) 0.0225(11) 0.0163(10) 0.0132(9) 0.0148(10)
C5 0.0308(13) 0.0390(16) 0.0272(12) 0.0212(11) 0.0177(11) 0.0183(12)
C6 0.0332(13) 0.0257(13) 0.0229(11) 0.0107(9) 0.0198(10) 0.0088(10)
C7 0.0216(10) 0.0161(10) 0.0180(9) 0.0029(7) 0.0143(8) 0.0025(8)
C8 0.0132(8) 0.0119(9) 0.0107(8) 0.0000(6) 0.0065(7) 0.0011(7)
C9 0.0137(8) 0.0155(9) 0.0119(8) 0.0028(7) 0.0080(7) 0.0034(7)
C10 0.0118(8) 0.0135(9) 0.0134(8) -0.0015(7) 0.0031(7) -0.0002(7)
C11 0.0142(8) 0.0114(9) 0.0102(7) -0.0011(6) 0.0067(7) -0.0017(7)
C12 0.0186(9) 0.0149(10) 0.0156(9) -0.0026(7) 0.0095(8) -0.0036(8)
C13 0.0304(12) 0.0120(10) 0.0274(11) -0.0045(8) 0.0195(10) -0.0060(9)
C14 0.0306(12) 0.0102(10) 0.0403(14) -0.0002(9) 0.0255(11) 0.0015(9)
C15 0.0221(10) 0.0134(10) 0.0325(12) 0.0005(8) 0.0192(10) 0.0030(8)
C16 0.0142(9) 0.0191(10) 0.0241(10) 0.0080(8) 0.0119(8) 0.0072(8)
P1 0.0148(3) 0.0136(4) 0.0288(4) 0.000 0.0103(3) 0.000
F1 0.0271(8) 0.0240(8) 0.0650(12) 0.0116(8) 0.0253(9) -0.0021(7)
F2 0.0190(7) 0.0429(10) 0.0319(8) -0.0090(7) 0.0078(6) 0.0030(7)
F3 0.0467(10) 0.0247(8) 0.0308(8) 0.0045(6) 0.0259(8) 0.0121(7)
P2 0.0119(11) 0.0170(4) 0.0133(7) 0.0016(5) 0.0047(5) 0.0007(5)
F4 0.037(2) 0.030(2) 0.0338(19) 0.0160(18) 0.0194(19) 0.0187(17)
F5 0.0222(15) 0.054(2) 0.0151(13) -0.0014(13) 0.0014(11) -0.0191(15)
F6 0.041(2) 0.056(3) 0.0214(15) -0.0097(15) 0.0214(15) -0.0165(18)
F7 0.0328(18) 0.045(2) 0.0337(18) -0.0142(16) 0.0221(16) 0.0064(16)
F8 0.044(2) 0.0193(17) 0.0313(17) 0.0092(14) -0.0048(16) -0.0013(15)
F9 0.0218(17) 0.033(2) 0.0274(16) 0.0009(17) 0.0117(14) -0.0115(15)

loop_
_atom_type_symbol
_atom_type_description
_atom_type_scat_dispersion_real
_atom_type_scat_dispersion_imag
_atom_type_scat_source
C C 0.0033 0.0016 'International Tables Vol C Tables 4.2.6.8 and 6.1.1.4'
H H 0.0000 0.0000 'International Tables Vol C Tables 4.2.6.8 and 6.1.1.4'
F F 0.0171 0.0103 'International Tables Vol C Tables 4.2.6.8 and 6.1.1.4'
N N 0.0061 0.0033 'International Tables Vol C Tables 4.2.6.8 and 6.1.1.4'
O O 0.0106 0.0060 'International Tables Vol C Tables 4.2.6.8 and 6.1.1.4'
P P 0.1023 0.0942 'International Tables Vol C Tables 4.2.6.8 and 6.1.1.4'
Re Re -1.0185 7.2310 'International Tables Vol C Tables 4.2.6.8 and 6.1.1.4'
S S 0.1246 0.1234 'International Tables Vol C Tables 4.2.6.8 and 6.1.1.4'

loop_
_geom_angle_atom_site_label_1
_geom_angle_atom_site_label_2
_geom_angle_atom_site_label_3
_geom_angle
_geom_angle_site_symmetry_1
_geom_angle_site_symmetry_3
C2 Re1 C1 88.94(9) . .
C2 Re1 C3 87.57(9) . .
C1 Re1 C3 87.05(9) . .
C2 Re1 N1 94.33(8) . .
C1 Re1 N1 175.30(8) . .
C3 Re1 N1 96.45(8) . .
C2 Re1 N3 96.55(8) . .
C1 Re1 N3 96.18(8) . .
C3 Re1 N3 174.80(7) . .
N1 Re1 N3 80.12(7) . .
C2 Re1 N2 169.58(8) . .
C1 Re1 N2 99.22(7) . .
C3 Re1 N2 99.23(7) . .
N1 Re1 N2 77.16(6) . .
N3 Re1 N2 76.25(6) . .
O5 S1 O4 120.10(10) . .
O5 S1 N2 105.88(9) . .
O4 S1 N2 105.17(9) . .
O5 S1 C16 109.86(11) . .
O4 S1 C16 109.76(10) . .
N2 S1 C16 104.82(10) . .
C4 N1 C8 118.35(19) . .
C4 N1 Re1 123.99(15) . .
C8 N1 Re1 116.69(13) . .
C10 N2 C9 111.77(16) . .
C10 N2 S1 108.22(12) . .
C9 N2 S1 109.69(13) . .
C10 N2 Re1 108.47(12) . .
C9 N2 Re1 107.70(11) . .
S1 N2 Re1 111.00(8) . .
C15 N3 C11 117.91(19) . .
C15 N3 Re1 124.47(15) . .
C11 N3 Re1 117.22(14) . .
O1 C1 Re1 177.5(2) . .
O2 C2 Re1 177.1(2) . .
O3 C3 Re1 176.71(19) . .
N1 C4 C5 122.5(2) . .
N1 C4 H4 118.8 . .
C5 C4 H4 118.8 . .
C4 C5 C6 119.1(2) . .
C4 C5 H5 120.5 . .
C6 C5 H5 120.5 . .
C7 C6 C5 118.9(2) . .
C7 C6 H6 120.5 . .
C5 C6 H6 120.5 . .
C6 C7 C8 119.2(2) . .
C6 C7 H7 120.4 . .
C8 C7 H7 120.4 . .
N1 C8 C7 121.88(19) . .
N1 C8 C9 116.45(18) . .
C7 C8 C9 121.52(18) . .
C8 C9 N2 112.01(16) . .
C8 C9 H9A 109.2 . .
N2 C9 H9A 109.2 . .
C8 C9 H9B 109.2 . .
N2 C9 H9B 109.2 . .
H9A C9 H9B 107.9 . .
C11 C10 N2 112.18(16) . .
C11 C10 H10A 109.2 . .
N2 C10 H10A 109.2 . .
C11 C10 H10B 109.2 . .
N2 C10 H10B 109.2 . .
H10A C10 H10B 107.9 . .
N3 C11 C12 122.2(2) . .
N3 C11 C10 116.59(18) . .
C12 C11 C10 121.05(19) . .
C13 C12 C11 119.6(2) . .
C13 C12 H12 120.2 . .
C11 C12 H12 120.2 . .
C12 C13 C14 118.7(2) . .
C12 C13 H13 120.7 . .
C14 C13 H13 120.7 . .
C15 C14 C13 118.8(2) . .
C15 C14 H14 120.6 . .
C13 C14 H14 120.6 . .
N3 C15 C14 122.8(2) . .
N3 C15 H15 118.6 . .
C14 C15 H15 118.6 . .
S1 C16 H16A 109.5 . .
S1 C16 H16B 109.5 . .
H16A C16 H16B 109.5 . .
S1 C16 H16C 109.5 . .
H16A C16 H16C 109.5 . .
H16B C16 H16C 109.5 . .
F2 P1 F2 179.67(15) 2_756 .
F2 P1 F1 90.39(10) 2_756 2_756
F2 P1 F1 89.84(9) . 2_756
F2 P1 F1 89.84(9) 2_756 .
F2 P1 F1 90.39(10) . .
F1 P1 F1 91.14(15) 2_756 .
F2 P1 F3 89.91(9) 2_756 .
F2 P1 F3 89.86(9) . .
F1 P1 F3 179.45(10) 2_756 .
F1 P1 F3 89.33(9) . .
F2 P1 F3 89.86(9) 2_756 2_756
F2 P1 F3 89.91(9) . 2_756
F1 P1 F3 89.33(9) 2_756 2_756
F1 P1 F3 179.45(10) . 2_756
F3 P1 F3 90.21(13) . 2_756
F4 P2 F8 179.4(3) . .
F4 P2 F6 90.5(2) . .
F8 P2 F6 89.0(3) . .
F4 P2 F9 90.1(3) . .
F8 P2 F9 90.2(3) . .
F6 P2 F9 89.7(2) . .
F4 P2 F7 89.0(3) . .
F8 P2 F7 91.5(2) . .
F6 P2 F7 179.4(3) . .
F9 P2 F7 90.5(2) . .
F4 P2 F5 89.8(3) . .
F8 P2 F5 89.8(2) . .
F6 P2 F5 89.84(19) . .
F9 P2 F5 179.5(3) . .
F7 P2 F5 90.0(2) . .

loop_
_geom_bond_atom_site_label_1
_geom_bond_atom_site_label_2
_geom_bond_distance
_geom_bond_site_symmetry_2
Re1 C2 1.905(2) .
Re1 C1 1.928(2) .
Re1 C3 1.936(2) .
Re1 N1 2.1736(17) .
Re1 N3 2.1948(18) .
Re1 N2 2.2826(16) .
S1 O5 1.4288(17) .
S1 O4 1.4299(15) .
S1 N2 1.7552(17) .
S1 C16 1.759(2) .
O1 C1 1.150(3) .
O2 C2 1.159(3) .
O3 C3 1.151(3) .
N1 C4 1.348(3) .
N1 C8 1.350(3) .
N2 C10 1.506(3) .
N2 C9 1.508(2) .
N3 C15 1.346(3) .
N3 C11 1.353(3) .
C4 C5 1.378(3) .
C4 H4 0.9500 .
C5 C6 1.385(4) .
C5 H5 0.9500 .
C6 C7 1.383(3) .
C6 H6 0.9500 .
C7 C8 1.387(3) .
C7 H7 0.9500 .
C8 C9 1.497(3) .
C9 H9A 0.9900 .
C9 H9B 0.9900 .
C10 C11 1.496(3) .
C10 H10A 0.9900 .
C10 H10B 0.9900 .
C11 C12 1.384(3) .
C12 C13 1.377(3) .
C12 H12 0.9500 .
C13 C14 1.393(4) .
C13 H13 0.9500 .
C14 C15 1.383(3) .
C14 H14 0.9500 .
C15 H15 0.9500 .
C16 H16A 0.9800 .
C16 H16B 0.9800 .
C16 H16C 0.9800 .
P1 F2 1.5951(15) 2_756
P1 F2 1.5951(15) .
P1 F1 1.6022(18) 2_756
P1 F1 1.6022(18) .
P1 F3 1.6053(16) .
P1 F3 1.6053(16) 2_756
P2 P2 0.443(3) 2_656
P2 F4 1.588(4) .
P2 F8 1.589(4) .
P2 F6 1.594(4) .
P2 F9 1.598(4) .
P2 F7 1.602(4) .
P2 F5 1.604(4) .

loop_
_geom_torsion_atom_site_label_1
_geom_torsion_atom_site_label_2
_geom_torsion_atom_site_label_3
_geom_torsion_atom_site_label_4
_geom_torsion
C2 Re1 N1 C4 6.2(2)
C3 Re1 N1 C4 94.2(2)
N3 Re1 N1 C4 -89.7(2)
N2 Re1 N1 C4 -167.8(2)
C2 Re1 N1 C8 174.68(17)
C3 Re1 N1 C8 -97.28(17)
N3 Re1 N1 C8 78.77(16)
N2 Re1 N1 C8 0.76(15)
O5 S1 N2 C10 -175.01(13)
O4 S1 N2 C10 56.86(14)
C16 S1 N2 C10 -58.87(15)
O5 S1 N2 C9 -52.83(15)
O4 S1 N2 C9 179.04(13)
C16 S1 N2 C9 63.31(15)
O5 S1 N2 Re1 66.07(10)
O4 S1 N2 Re1 -62.06(10)
C16 S1 N2 Re1 -177.79(10)
C1 Re1 N2 C10 -73.86(14)
C3 Re1 N2 C10 -162.34(13)
N1 Re1 N2 C10 103.09(13)
N3 Re1 N2 C10 20.30(12)
C1 Re1 N2 C9 165.00(13)
C3 Re1 N2 C9 76.52(14)
N1 Re1 N2 C9 -18.05(13)
N3 Re1 N2 C9 -100.84(13)
C1 Re1 N2 S1 44.91(10)
C3 Re1 N2 S1 -43.57(10)
N1 Re1 N2 S1 -138.14(10)
N3 Re1 N2 S1 139.07(9)
C2 Re1 N3 C15 -4.81(19)
C1 Re1 N3 C15 -94.45(18)
N1 Re1 N3 C15 88.46(18)
N2 Re1 N3 C15 167.53(18)
C2 Re1 N3 C11 -177.46(15)
C1 Re1 N3 C11 92.91(15)
N1 Re1 N3 C11 -84.18(15)
N2 Re1 N3 C11 -5.11(14)
C8 N1 C4 C5 -1.2(4)
Re1 N1 C4 C5 167.1(2)
N1 C4 C5 C6 -0.5(5)
C4 C5 C6 C7 0.7(4)
C5 C6 C7 C8 0.9(4)
C4 N1 C8 C7 2.8(3)
Re1 N1 C8 C7 -166.38(16)
C4 N1 C8 C9 -172.8(2)
Re1 N1 C8 C9 18.0(2)
C6 C7 C8 N1 -2.7(3)
C6 C7 C8 C9 172.8(2)
N1 C8 C9 N2 -34.7(3)
C7 C8 C9 N2 149.63(19)
C10 N2 C9 C8 -86.8(2)
S1 N2 C9 C8 153.21(15)
Re1 N2 C9 C8 32.29(19)
C9 N2 C10 C11 85.9(2)
S1 N2 C10 C11 -153.22(14)
Re1 N2 C10 C11 -32.71(19)
C15 N3 C11 C12 -0.8(3)
Re1 N3 C11 C12 172.34(15)
C15 N3 C11 C10 174.65(19)
Re1 N3 C11 C10 -12.2(2)
N2 C10 C11 N3 31.0(2)
N2 C10 C11 C12 -153.53(18)
N3 C11 C12 C13 0.3(3)
C10 C11 C12 C13 -175.0(2)
C11 C12 C13 C14 0.3(3)
C12 C13 C14 C15 -0.3(4)
C11 N3 C15 C14 0.7(3)
Re1 N3 C15 C14 -171.86(18)
C13 C14 C15 N3 -0.2(4)
